data_4025541
loop_
_publ_author_name
'H. M. Dhammika Bandara'
'Tracey R. Friss'
'Miriam M. Enriquez'
'William Isley'
'Christopher Incarvito'
'Harry A. Frank'
'Jose Gascon'
'Shawn C. Burdette'

_publ_section_title
;
 Proof for the Concerted Inversion Mechanism in the trans \\rightarrow cis
 Isomerization of Azobenzene Using Hydrogen Bonding To Induce Isomer
 Locking
;
_journal_name_full 'Journal of Organic Chemistry'
_journal_page_first 4817
_journal_page_last 4827
_journal_paper_doi 10.1021/jo100866m
_journal_volume 75
_journal_year 2010
_chemical_formula_moiety 'C24 H22 N6 '
_chemical_formula_sum 'C24 H22 N6'
_chemical_formula_weight 394.48
_space_group_IT_number 14
_symmetry_cell_setting monoclinic
_symmetry_Int_Tables_number 14
_symmetry_space_group_name_Hall '-P 2ybc'
_symmetry_space_group_name_H-M 'P 1 21/c 1'
_cell_angle_alpha 90.0000
_cell_angle_beta 95.328(2)
_cell_angle_gamma 90.0000
_cell_formula_units_Z 2
_cell_length_a 10.1401(11)
_cell_length_b 13.6843(15)
_cell_length_c 7.3008(8)
_cell_measurement_reflns_used 8805
_cell_measurement_temperature 223.1
_cell_measurement_theta_max 27.5
_cell_measurement_theta_min 3.2
_cell_volume 1008.68(19)
_computing_cell_refinement PROCESS-AUTO
_computing_data_collection PROCESS-AUTO
_computing_data_reduction CrystalStructure
_computing_publication_material 'CrystalStructure 3.8'
_computing_structure_refinement SHELXL
_computing_structure_solution SHELXS97
_diffrn_detector_area_resol_mean 6.85
_diffrn_measured_fraction_theta_full 0.997
_diffrn_measured_fraction_theta_max 0.997
_diffrn_measurement_device_type 'Rigaku SCXmini'
_diffrn_measurement_method \w
_diffrn_radiation_type 'Mo K\a'
_diffrn_radiation_wavelength 0.71075
_diffrn_reflns_av_R_equivalents 0.054
_diffrn_reflns_limit_h_max 13
_diffrn_reflns_limit_h_min -13
_diffrn_reflns_limit_k_max 17
_diffrn_reflns_limit_k_min -17
_diffrn_reflns_limit_l_max 9
_diffrn_reflns_limit_l_min -9
_diffrn_reflns_number 10199
_diffrn_reflns_theta_full 27.48
_diffrn_reflns_theta_max 27.48
_exptl_absorpt_coefficient_mu 0.081
_exptl_absorpt_correction_type none
_exptl_crystal_colour Orange
_exptl_crystal_density_diffrn 1.299
_exptl_crystal_density_method 'not measured'
_exptl_crystal_description Rod
_exptl_crystal_F_000 416.00
_exptl_crystal_size_max 0.50
_exptl_crystal_size_mid 0.25
_exptl_crystal_size_min 0.20
_refine_diff_density_max 0.20
_refine_diff_density_min -0.17
_refine_ls_extinction_method none
_refine_ls_goodness_of_fit_ref 1.048
_refine_ls_hydrogen_treatment refall
_refine_ls_number_parameters 141
_refine_ls_number_reflns 2301
_refine_ls_R_factor_gt 0.0490
_refine_ls_shift/su_max 0.0000
_refine_ls_structure_factor_coef Fsqd
_refine_ls_weighting_details 'w = 1/[\s^2^(Fo^2^)+(0.0588P)^2^+0.1505P] where P=(Fo^2^+2Fc^2^)/3'
_refine_ls_weighting_scheme calc
_refine_ls_wR_factor_ref 0.1294
_reflns_number_gt 1784
_reflns_number_total 2301
_reflns_threshold_expression F^2^>2.0\s(F^2^)
_cod_data_source_file jo100866m_si_002.cif
_cod_data_source_block '_User-defined'
_cod_original_formula_sum 'C24 H22 N6 '
_cod_database_code 4025541

loop_
_symmetry_equiv_pos_site_id
_symmetry_equiv_pos_as_xyz
1 +X,+Y,+Z
2 -X,1/2+Y,1/2-Z
3 -X,-Y,-Z
4 +X,1/2-Y,1/2+Z

loop_
_atom_site_label
_atom_site_type_symbol
_atom_site_fract_x
_atom_site_fract_y
_atom_site_fract_z
_atom_site_U_iso_or_equiv
_atom_site_adp_type
_atom_site_occupancy
_atom_site_symmetry_multiplicity
_atom_site_calc_flag
_atom_site_refinement_flags
_atom_site_disorder_assembly
_atom_site_disorder_group
N(1) N 1.20763(11) 0.08282(9) 0.55555(17) 0.0495(3) Uani 1.00 1 d . . .
N(2) N 0.96962(12) 0.10546(9) 0.67655(17) 0.0461(3) Uani 1.00 1 d . . .
N(3) N 0.94420(10) 0.00372(8) 1.03370(15) 0.0440(3) Uani 1.00 1 d . . .
C(1) C 1.33237(15) 0.07706(12) 0.5099(2) 0.0573(4) Uani 1.00 1 d . . .
C(2) C 1.37671(16) 0.11910(12) 0.3570(2) 0.0604(4) Uani 1.00 1 d . . .
C(3) C 1.28670(17) 0.16929(13) 0.2408(2) 0.0671(4) Uani 1.00 1 d . . .
C(4) C 1.15765(16) 0.17602(12) 0.2838(2) 0.0603(4) Uani 1.00 1 d . . .
C(5) C 1.12136(13) 0.13266(9) 0.44274(19) 0.0424(3) Uani 1.00 1 d . . .
C(6) C 0.98048(13) 0.14112(10) 0.49250(19) 0.0457(3) Uani 1.00 1 d . . .
C(7) C 0.85633(12) 0.10841(9) 0.76188(18) 0.0407(3) Uani 1.00 1 d . . .
C(8) C 0.74392(14) 0.16025(11) 0.6859(2) 0.0493(3) Uani 1.00 1 d . . .
C(9) C 0.62891(14) 0.16324(12) 0.7718(2) 0.0547(4) Uani 1.00 1 d . . .
C(10) C 0.61831(15) 0.11495(12) 0.9366(2) 0.0576(4) Uani 1.00 1 d . . .
C(11) C 0.72696(14) 0.06454(11) 1.0153(2) 0.0516(3) Uani 1.00 1 d . . .
C(12) C 0.84582(12) 0.06039(10) 0.93354(18) 0.0416(3) Uani 1.00 1 d . . .
H(1) H 1.3937 0.0417 0.5884 0.069 Uiso 1.00 1 c R . .
H(2) H 1.4658 0.1138 0.3325 0.073 Uiso 1.00 1 c R . .
H(3) H 1.3127 0.1987 0.1335 0.081 Uiso 1.00 1 c R . .
H(4) H 1.0945 0.2099 0.2055 0.072 Uiso 1.00 1 c R . .
H(5) H 0.9525 0.2096 0.4843 0.055 Uiso 1.00 1 c R . .
H(6) H 0.9217 0.1033 0.4050 0.055 Uiso 1.00 1 c R . .
H(7) H 0.7478 0.1936 0.5739 0.059 Uiso 1.00 1 c R . .
H(8) H 0.5561 0.1987 0.7176 0.066 Uiso 1.00 1 c R . .
H(9) H 0.5389 0.1165 0.9935 0.069 Uiso 1.00 1 c R . .
H(10) H 0.7207 0.0319 1.1275 0.062 Uiso 1.00 1 c R . .
H(2A) H 1.0374(16) 0.0732(11) 0.725(2) 0.056(4) Uiso 1.00 1 c . . .

loop_
_atom_site_aniso_label
_atom_site_aniso_U_11
_atom_site_aniso_U_22
_atom_site_aniso_U_33
_atom_site_aniso_U_12
_atom_site_aniso_U_13
_atom_site_aniso_U_23
N(1) 0.0431(6) 0.0530(7) 0.0522(7) 0.0024(5) 0.0034(5) 0.0090(5)
N(2) 0.0371(6) 0.0526(7) 0.0482(6) 0.0056(5) 0.0015(4) 0.0113(5)
N(3) 0.0374(5) 0.0498(6) 0.0441(6) 0.0020(4) 0.0009(4) 0.0024(5)
C(1) 0.0447(8) 0.0627(9) 0.0643(10) 0.0065(6) 0.0039(7) 0.0081(7)
C(2) 0.0501(8) 0.0614(9) 0.0722(11) 0.0016(7) 0.0183(7) 0.0051(8)
C(3) 0.0663(10) 0.0720(11) 0.0659(10) 0.0024(8) 0.0212(8) 0.0199(8)
C(4) 0.0592(9) 0.0626(9) 0.0593(9) 0.0063(7) 0.0064(7) 0.0210(7)
C(5) 0.0449(7) 0.0370(6) 0.0448(7) -0.0029(5) 0.0014(5) -0.0001(5)
C(6) 0.0447(7) 0.0450(7) 0.0463(7) 0.0001(5) -0.0018(5) 0.0055(5)
C(7) 0.0368(6) 0.0385(6) 0.0460(7) -0.0004(5) -0.0009(5) -0.0023(5)
C(8) 0.0442(7) 0.0481(7) 0.0540(8) 0.0061(6) -0.0033(6) 0.0042(6)
C(9) 0.0420(7) 0.0590(9) 0.0614(9) 0.0147(6) -0.0044(6) -0.0038(7)
C(10) 0.0393(7) 0.0722(10) 0.0617(9) 0.0096(6) 0.0073(6) -0.0069(8)
C(11) 0.0446(8) 0.0614(9) 0.0493(8) 0.0027(6) 0.0070(6) 0.0001(6)
C(12) 0.0368(6) 0.0423(7) 0.0448(7) 0.0021(5) -0.0013(5) -0.0016(5)

loop_
_atom_type_symbol
_atom_type_description
_atom_type_scat_dispersion_real
_atom_type_scat_dispersion_imag
_atom_type_scat_source
N N 0.006 0.003
;
International Tables for Crystallography
(1992, Vol. C, Tables 4.2.6.8 and 6.1.1.4)
;
C C 0.003 0.002
;
International Tables for Crystallography
(1992, Vol. C, Tables 4.2.6.8 and 6.1.1.4)
;
H H 0.000 0.000
;
International Tables for Crystallography
(1992, Vol. C, Table 6.1.1.4)
;

loop_
_geom_angle_atom_site_label_1
_geom_angle_atom_site_label_2
_geom_angle_atom_site_label_3
_geom_angle
_geom_angle_publ_flag
_geom_angle_site_symmetry_1
_geom_angle_site_symmetry_2
_geom_angle_site_symmetry_3
C(1) N(1) C(5) 117.21(13) yes . . .
C(6) N(2) C(7) 123.93(11) yes . . .
N(3) N(3) C(12) 116.87(10) yes 3_757 . .
N(1) C(1) C(2) 124.57(14) yes . . .
C(1) C(2) C(3) 117.71(15) yes . . .
C(2) C(3) C(4) 118.99(16) yes . . .
C(3) C(4) C(5) 119.66(14) yes . . .
N(1) C(5) C(4) 121.85(13) yes . . .
N(1) C(5) C(6) 118.15(12) yes . . .
C(4) C(5) C(6) 120.00(12) yes . . .
N(2) C(6) C(5) 110.70(10) yes . . .
N(2) C(7) C(8) 121.44(12) yes . . .
N(2) C(7) C(12) 121.64(11) yes . . .
C(8) C(7) C(12) 116.92(11) yes . . .
C(7) C(8) C(9) 121.61(13) yes . . .
C(8) C(9) C(10) 121.27(13) yes . . .
C(9) C(10) C(11) 118.47(14) yes . . .
C(10) C(11) C(12) 122.07(14) yes . . .
N(3) C(12) C(7) 126.89(11) yes . . .
N(3) C(12) C(11) 113.43(11) yes . . .
C(7) C(12) C(11) 119.65(11) yes . . .
C(6) N(2) H(2A) 115.3(11) no . . .
C(7) N(2) H(2A) 120.1(11) no . . .
N(1) C(1) H(1) 117.7 no . . .
C(2) C(1) H(1) 117.7 no . . .
C(1) C(2) H(2) 121.1 no . . .
C(3) C(2) H(2) 121.1 no . . .
C(2) C(3) H(3) 120.5 no . . .
C(4) C(3) H(3) 120.5 no . . .
C(3) C(4) H(4) 120.2 no . . .
C(5) C(4) H(4) 120.2 no . . .
N(2) C(6) H(5) 109.5 no . . .
N(2) C(6) H(6) 109.5 no . . .
C(5) C(6) H(5) 109.5 no . . .
C(5) C(6) H(6) 109.5 no . . .
H(5) C(6) H(6) 108.1 no . . .
C(7) C(8) H(7) 119.2 no . . .
C(9) C(8) H(7) 119.2 no . . .
C(8) C(9) H(8) 119.4 no . . .
C(10) C(9) H(8) 119.4 no . . .
C(9) C(10) H(9) 120.8 no . . .
C(11) C(10) H(9) 120.8 no . . .
C(10) C(11) H(10) 119.0 no . . .
C(12) C(11) H(10) 119.0 no . . .

loop_
_geom_bond_atom_site_label_1
_geom_bond_atom_site_label_2
_geom_bond_distance
_geom_bond_publ_flag
_geom_bond_site_symmetry_1
_geom_bond_site_symmetry_2
N(1) C(1) 1.3399(19) yes . .
N(1) C(5) 1.3323(17) yes . .
N(2) C(6) 1.4434(18) yes . .
N(2) C(7) 1.3573(18) yes . .
N(3) N(3) 1.2793(15) yes . 3_757
N(3) C(12) 1.4127(16) yes . .
C(1) C(2) 1.368(2) yes . .
C(2) C(3) 1.371(2) yes . .
C(3) C(4) 1.377(2) yes . .
C(4) C(5) 1.383(2) yes . .
C(5) C(6) 1.5108(19) yes . .
C(7) C(8) 1.4116(18) yes . .
C(7) C(12) 1.4278(18) yes . .
C(8) C(9) 1.375(2) yes . .
C(9) C(10) 1.386(2) yes . .
C(10) C(11) 1.379(2) yes . .
C(11) C(12) 1.3948(19) yes . .
N(2) H(2A) 0.865(15) no . .
C(1) H(1) 0.940 no . .
C(2) H(2) 0.940 no . .
C(3) H(3) 0.940 no . .
C(4) H(4) 0.940 no . .
C(6) H(5) 0.980 no . .
C(6) H(6) 0.980 no . .
C(8) H(7) 0.940 no . .
C(9) H(8) 0.940 no . .
C(10) H(9) 0.940 no . .
C(11) H(10) 0.940 no . .

loop_
_geom_contact_atom_site_label_1
_geom_contact_atom_site_label_2
_geom_contact_distance
_geom_contact_publ_flag
_geom_contact_site_symmetry_1
_geom_contact_site_symmetry_2
N(1) N(2) 3.4892(16) ? . 3_756
N(1) C(7) 3.5157(17) ? . 3_756
N(2) N(1) 3.4892(16) ? . 3_756
N(2) C(4) 3.593(2) ? . 4_555
N(2) C(5) 3.4754(17) ? . 3_756
N(3) C(4) 3.5837(19) ? . 1_556
N(3) C(4) 3.4704(19) ? . 3_756
C(4) N(2) 3.593(2) ? . 4_554
C(4) N(3) 3.5837(19) ? . 1_554
C(4) N(3) 3.4704(19) ? . 3_756
C(5) N(2) 3.4754(17) ? . 3_756
C(7) N(1) 3.5157(17) ? . 3_756
N(1) H(3) 3.208 ? . 4_555
N(1) H(4) 3.285 ? . 4_555
N(1) H(6) 2.891 ? . 3_756
N(2) H(4) 2.825 ? . 4_555
N(2) H(5) 3.399 ? . 4_555
N(2) H(6) 3.138 ? . 3_756
N(3) H(4) 3.391 ? . 1_556
N(3) H(4) 3.409 ? . 3_756
N(3) H(6) 3.061 ? . 1_556
C(1) H(1) 3.353 ? . 3_856
C(1) H(2) 3.449 ? . 3_856
C(1) H(3) 3.210 ? . 4_555
C(1) H(8) 3.095 ? . 1_655
C(2) H(1) 3.201 ? . 3_856
C(2) H(3) 3.310 ? . 4_555
C(2) H(8) 3.246 ? . 1_655
C(2) H(8) 3.302 ? . 4_654
C(2) H(9) 3.250 ? . 1_654
C(3) H(3) 3.378 ? . 4_555
C(3) H(8) 3.292 ? . 4_654
C(3) H(9) 3.343 ? . 1_654
C(4) H(3) 3.345 ? . 4_555
C(4) H(4) 3.563 ? . 4_555
C(4) H(5) 3.273 ? . 4_554
C(5) H(3) 3.245 ? . 4_555
C(5) H(4) 2.914 ? . 4_555
C(5) H(6) 3.455 ? . 3_756
C(5) H(2A) 3.414(15) ? . 3_756
C(6) H(4) 2.753 ? . 4_555
C(6) H(6) 3.548 ? . 3_756
C(6) H(2A) 3.332(15) ? . 3_756
C(7) H(4) 3.517 ? . 4_555
C(7) H(5) 3.081 ? . 4_555
C(8) H(5) 3.396 ? . 4_555
C(8) H(7) 3.465 ? . 4_555
C(9) H(1) 3.107 ? . 1_455
C(9) H(2) 3.535 ? . 1_455
C(9) H(2) 3.518 ? . 4_455
C(9) H(7) 3.109 ? . 4_555
C(10) H(1) 3.403 ? . 1_455
C(10) H(2) 3.402 ? . 1_456
C(10) H(7) 3.058 ? . 4_555
C(10) H(8) 3.369 ? . 4_555
C(11) H(6) 3.352 ? . 1_556
C(11) H(7) 3.342 ? . 4_555
C(12) H(5) 3.337 ? . 4_555
C(12) H(6) 3.506 ? . 1_556
H(1) C(1) 3.353 ? . 3_856
H(1) C(2) 3.201 ? . 3_856
H(1) C(9) 3.107 ? . 1_655
H(1) C(10) 3.403 ? . 1_655
H(1) H(1) 2.851 ? . 3_856
H(1) H(2) 2.595 ? . 3_856
H(1) H(8) 2.816 ? . 1_655
H(1) H(9) 3.340 ? . 1_655
H(2) C(1) 3.449 ? . 3_856
H(2) C(9) 3.535 ? . 1_655
H(2) C(9) 3.518 ? . 4_654
H(2) C(10) 3.402 ? . 1_654
H(2) H(1) 2.595 ? . 3_856
H(2) H(7) 3.397 ? . 1_655
H(2) H(8) 3.101 ? . 1_655
H(2) H(8) 2.875 ? . 4_654
H(2) H(9) 2.649 ? . 1_654
H(2) H(10) 3.301 ? . 1_654
H(3) N(1) 3.208 ? . 4_554
H(3) C(1) 3.210 ? . 4_554
H(3) C(2) 3.310 ? . 4_554
H(3) C(3) 3.378 ? . 4_554
H(3) C(4) 3.345 ? . 4_554
H(3) C(5) 3.245 ? . 4_554
H(3) H(8) 2.856 ? . 4_654
H(3) H(9) 2.829 ? . 1_654
H(4) N(1) 3.285 ? . 4_554
H(4) N(2) 2.825 ? . 4_554
H(4) N(3) 3.391 ? . 1_554
H(4) N(3) 3.409 ? . 3_756
H(4) C(4) 3.563 ? . 4_554
H(4) C(5) 2.914 ? . 4_554
H(4) C(6) 2.753 ? . 4_554
H(4) C(7) 3.517 ? . 4_554
H(4) H(5) 2.338 ? . 4_554
H(4) H(2A) 3.031 ? . 4_554
H(5) N(2) 3.399 ? . 4_554
H(5) C(4) 3.273 ? . 4_555
H(5) C(7) 3.081 ? . 4_554
H(5) C(8) 3.396 ? . 4_554
H(5) C(12) 3.337 ? . 4_554
H(5) H(4) 2.338 ? . 4_555
H(6) N(1) 2.891 ? . 3_756
H(6) N(2) 3.138 ? . 3_756
H(6) N(3) 3.061 ? . 1_554
H(6) C(5) 3.455 ? . 3_756
H(6) C(6) 3.548 ? . 3_756
H(6) C(11) 3.352 ? . 1_554
H(6) C(12) 3.506 ? . 1_554
H(6) H(6) 3.467 ? . 3_756
H(6) H(10) 2.906 ? . 1_554
H(6) H(2A) 2.641 ? . 3_756
H(7) C(8) 3.465 ? . 4_554
H(7) C(9) 3.109 ? . 4_554
H(7) C(10) 3.058 ? . 4_554
H(7) C(11) 3.342 ? . 4_554
H(7) H(2) 3.397 ? . 1_455
H(7) H(8) 3.433 ? . 4_554
H(7) H(9) 3.370 ? . 4_554
H(8) C(1) 3.095 ? . 1_455
H(8) C(2) 3.246 ? . 1_455
H(8) C(2) 3.302 ? . 4_455
H(8) C(3) 3.292 ? . 4_455
H(8) C(10) 3.369 ? . 4_554
H(8) H(1) 2.816 ? . 1_455
H(8) H(2) 3.101 ? . 1_455
H(8) H(2) 2.875 ? . 4_455
H(8) H(3) 2.856 ? . 4_455
H(8) H(7) 3.433 ? . 4_555
H(8) H(9) 3.008 ? . 4_554
H(9) C(2) 3.250 ? . 1_456
H(9) C(3) 3.343 ? . 1_456
H(9) H(1) 3.340 ? . 1_455
H(9) H(2) 2.649 ? . 1_456
H(9) H(3) 2.829 ? . 1_456
H(9) H(7) 3.370 ? . 4_555
H(9) H(8) 3.008 ? . 4_555
H(9) H(9) 3.289 ? . 3_657
H(9) H(10) 3.377 ? . 3_657
H(10) H(2) 3.301 ? . 1_456
H(10) H(6) 2.906 ? . 1_556
H(10) H(9) 3.377 ? . 3_657
H(2A) C(5) 3.414(15) ? . 3_756
H(2A) C(6) 3.332(15) ? . 3_756
H(2A) H(4) 3.031 ? . 4_555
H(2A) H(6) 2.641 ? . 3_756

loop_
_geom_torsion_atom_site_label_1
_geom_torsion_atom_site_label_2
_geom_torsion_atom_site_label_3
_geom_torsion_atom_site_label_4
_geom_torsion
_geom_torsion_publ_flag
_geom_torsion_site_symmetry_1
_geom_torsion_site_symmetry_2
_geom_torsion_site_symmetry_3
_geom_torsion_site_symmetry_4
C(1) N(1) C(5) C(4) 0.7(2) ? . . . .
C(1) N(1) C(5) C(6) -179.32(12) ? . . . .
C(5) N(1) C(1) C(2) 0.4(2) ? . . . .
C(6) N(2) C(7) C(8) -9.5(2) ? . . . .
C(6) N(2) C(7) C(12) 171.33(12) ? . . . .
C(7) N(2) C(6) C(5) 176.63(11) ? . . . .
N(3) N(3) C(12) C(7) 1.78(19) ? 3_757 . . .
N(3) N(3) C(12) C(11) 179.67(11) ? 3_757 . . .
N(1) C(1) C(2) C(3) -1.1(2) ? . . . .
C(1) C(2) C(3) C(4) 0.7(2) ? . . . .
C(2) C(3) C(4) C(5) 0.3(2) ? . . . .
C(3) C(4) C(5) N(1) -1.0(2) ? . . . .
C(3) C(4) C(5) C(6) 178.99(14) ? . . . .
N(1) C(5) C(6) N(2) 9.72(16) ? . . . .
C(4) C(5) C(6) N(2) -170.29(12) ? . . . .
N(2) C(7) C(8) C(9) 179.86(13) ? . . . .
N(2) C(7) C(12) N(3) -1.6(2) ? . . . .
N(2) C(7) C(12) C(11) -179.33(12) ? . . . .
C(8) C(7) C(12) N(3) 179.24(12) ? . . . .
C(8) C(7) C(12) C(11) 1.47(18) ? . . . .
C(12) C(7) C(8) C(9) -0.9(2) ? . . . .
C(7) C(8) C(9) C(10) -0.3(2) ? . . . .
C(8) C(9) C(10) C(11) 1.0(2) ? . . . .
C(9) C(10) C(11) C(12) -0.4(2) ? . . . .
C(10) C(11) C(12) N(3) -178.89(13) ? . . . .
C(10) C(11) C(12) C(7) -0.8(2) ? . . . .
